data_7719548
loop_
_publ_author_name
'Simran, Simran'
'Tansky, Maxym'
'Trabulsi, Seth'
'Deng, Liangzi'
'Chu, Ching-Wu'
'Ozarowski, Andrew'
'Comito, Robert J.'

_publ_section_title
;
 Cooperative enhancement of redox catalysis in divanadium complexes
 binucleated by 1,8-naphthyridine-2,7-dicarboxylate.
;
_journal_issue 41
_journal_name_full 'Dalton transactions (Cambridge, England : 2003)'
_journal_page_first 15400
_journal_page_last 15405
_journal_paper_doi 10.1039/d5dt01296a
_journal_volume 54
_journal_year 2025
_chemical_formula_sum 'C42 H50 N6 O10 V2'
_chemical_formula_weight 900.76
_chemical_properties_physical Air-sensitive
_space_group_crystal_system orthorhombic
_space_group_IT_number 29
_space_group_name_Hall 'P 2c -2ac'
_space_group_name_H-M_alt 'P c a 21'
_atom_sites_solution_hydrogens geom
_audit_block_doi 10.5517/ccdc.csd.cc2n3gmw
_audit_creation_method SHELXL-2019/3
_audit_update_record
;
2025-04-23 deposited with the CCDC.	2025-10-02 downloaded from the CCDC.
;
_cell_angle_alpha 90
_cell_angle_beta 90
_cell_angle_gamma 90
_cell_formula_units_Z 4
_cell_length_a 25.9983(4)
_cell_length_b 9.6789(2)
_cell_length_c 17.6118(3)
_cell_measurement_reflns_used 9861
_cell_measurement_temperature 123(2)
_cell_measurement_theta_max 68.39
_cell_measurement_theta_min 4.23
_cell_volume 4431.74(14)
_computing_cell_refinement 'Bruker SAINT'
_computing_data_collection 'Bruker APEX4'
_computing_data_reduction 'Bruker SAINT'
_computing_structure_refinement 'SHELXL-2019/2 (Sheldrick, 2019)'
_computing_structure_solution 'SHELXT 2018/2 (Sheldrick, 2018)'
_diffrn_ambient_temperature 123(2)
_diffrn_measured_fraction_theta_full 0.999
_diffrn_measured_fraction_theta_max 0.997
_diffrn_measurement_device_type 'Bruker APEX-II CCD'
_diffrn_measurement_method 'narrow frame omega scans'
_diffrn_radiation_type CuK\a
_diffrn_radiation_wavelength 1.54178
_diffrn_reflns_av_R_equivalents 0.0296
_diffrn_reflns_av_unetI/netI 0.0219
_diffrn_reflns_Laue_measured_fraction_full 0.999
_diffrn_reflns_Laue_measured_fraction_max 0.997
_diffrn_reflns_limit_h_max 31
_diffrn_reflns_limit_h_min -25
_diffrn_reflns_limit_k_max 11
_diffrn_reflns_limit_k_min -11
_diffrn_reflns_limit_l_max 20
_diffrn_reflns_limit_l_min -21
_diffrn_reflns_number 40617
_diffrn_reflns_point_group_measured_fraction_full 0.996
_diffrn_reflns_point_group_measured_fraction_max 0.991
_diffrn_reflns_theta_full 67.679
_diffrn_reflns_theta_max 68.300
_diffrn_reflns_theta_min 3.400
_exptl_absorpt_coefficient_mu 4.051
_exptl_absorpt_correction_T_max 0.8403
_exptl_absorpt_correction_T_min 0.6720
_exptl_absorpt_correction_type empirical
_exptl_absorpt_process_details ('SADABS')
_exptl_crystal_colour red
_exptl_crystal_density_diffrn 1.350
_exptl_crystal_description block
_exptl_crystal_F_000 1880
_exptl_crystal_size_max 0.14
_exptl_crystal_size_mid 0.08
_exptl_crystal_size_min 0.07
_refine_diff_density_max 1.678
_refine_diff_density_min -0.283
_refine_diff_density_rms 0.071
_refine_ls_abs_structure_details
;
 Refined as an inversion twin.
;
_refine_ls_abs_structure_Flack 0.492(6)
_refine_ls_extinction_method none
_refine_ls_goodness_of_fit_ref 1.042
_refine_ls_hydrogen_treatment constr
_refine_ls_matrix_type full
_refine_ls_number_parameters 552
_refine_ls_number_reflns 8059
_refine_ls_number_restraints 1
_refine_ls_restrained_S_all 1.042
_refine_ls_R_factor_all 0.0434
_refine_ls_R_factor_gt 0.0424
_refine_ls_shift/su_max 0.001
_refine_ls_shift/su_mean 0.000
_refine_ls_structure_factor_coef Fsqd
_refine_ls_weighting_details 'w=1/[\s^2^(Fo^2^)+(0.0851P)^2^+0.7031P] where P=(Fo^2^+2Fc^2^)/3'
_refine_ls_weighting_scheme calc
_refine_ls_wR_factor_gt 0.1085
_refine_ls_wR_factor_ref 0.1093
_reflns_Friedel_coverage 0.919
_reflns_Friedel_fraction_full 0.992
_reflns_Friedel_fraction_max 0.985
_reflns_number_gt 7764
_reflns_number_total 8059
_reflns_threshold_expression 'I > 2\s(I)'
_cod_data_source_file d5dt01296a2.cif
_cod_data_source_block SS3-109_XW713
_cod_depositor_comments 'Adding full bibliography for 7719545--7719549.cif.'
_cod_database_code 7719548
_shelx_shelxl_version_number 2019/3
_shelx_space_group_comment
;
The symmetry employed for this shelxl refinement is uniquely defined
by the following loop, which should always be used as a source of
symmetry information in preference to the above space-group names.
They are only intended as comments.
;
_shelx_estimated_absorpt_t_min 0.601
_shelx_estimated_absorpt_t_max 0.765

loop_
_space_group_symop_operation_xyz
'x, y, z'
'-x, -y, z+1/2'
'x+1/2, -y, z'
'-x+1/2, y, z+1/2'

loop_
_atom_site_label
_atom_site_type_symbol
_atom_site_fract_x
_atom_site_fract_y
_atom_site_fract_z
_atom_site_U_iso_or_equiv
_atom_site_adp_type
_atom_site_occupancy
_atom_site_site_symmetry_order
_atom_site_calc_flag
_atom_site_refinement_flags_posn
_atom_site_refinement_flags_adp
_atom_site_refinement_flags_occupancy
_atom_site_disorder_assembly
_atom_site_disorder_group
V1 V 0.56500(2) 0.44412(5) 0.49286(3) 0.02084(16) Uani 1 1 d . . . . .
V2 V 0.68220(2) 0.45094(6) 0.50901(3) 0.01999(16) Uani 1 1 d . . . . .
O1 O 0.50694(10) 0.3537(3) 0.43517(15) 0.0316(6) Uani 1 1 d . . . . .
O2 O 0.61817(9) 0.4496(2) 0.57120(15) 0.0226(6) Uani 1 1 d . . . . .
O3 O 0.62951(9) 0.4381(3) 0.43056(15) 0.0228(6) Uani 1 1 d . . . . .
O4 O 0.72317(9) 0.4024(3) 0.41602(14) 0.0273(5) Uani 1 1 d . . . . .
H4' H 0.754280 0.380584 0.411387 0.041 Uiso 1 1 calc R U . . .
O5 O 0.73998(9) 0.3714(3) 0.57229(15) 0.0290(6) Uani 1 1 d . . . . .
O6 O 0.45906(11) 0.1655(4) 0.4102(2) 0.0529(9) Uani 1 1 d . . . . .
O7 O 0.54715(10) 0.5971(3) 0.47416(17) 0.0328(6) Uani 1 1 d . . . . .
O8 O 0.52611(9) 0.4005(3) 0.58859(15) 0.0291(6) Uani 1 1 d . . . . .
H8' H 0.494946 0.382005 0.595995 0.044 Uiso 1 1 calc R U . . .
O9 O 0.69865(9) 0.6075(3) 0.52091(17) 0.0342(6) Uani 1 1 d . . . . .
O10 O 0.78902(11) 0.1932(4) 0.6082(2) 0.0496(8) Uani 1 1 d . . . . .
N1 N 0.42937(12) 0.3591(4) 0.5926(2) 0.0347(8) Uani 1 1 d . . . . .
N2 N 0.66692(11) 0.2106(3) 0.52529(17) 0.0245(6) Uani 1 1 d . . . . .
N3 N 0.9626(2) 0.1481(5) 0.6277(4) 0.0720(15) Uani 1 1 d . . . . .
N4 N 0.58293(11) 0.2038(3) 0.48395(18) 0.0250(6) Uani 1 1 d . . . . .
N6 N 0.82049(11) 0.3341(4) 0.41373(19) 0.0314(7) Uani 1 1 d . . . . .
N7 N 0.2849(2) 0.1744(5) 0.3727(4) 0.0710(14) Uani 1 1 d . . . . .
C1 C 0.69691(14) 0.3826(5) 0.3438(2) 0.0330(9) Uani 1 1 d . . . . .
C2 C 0.74989(14) 0.2423(4) 0.5788(2) 0.0335(8) Uani 1 1 d . . . . .
C3 C 0.8888(2) 0.0551(6) 0.6901(3) 0.0564(15) Uani 1 1 d . . . . .
H3 H 0.852677 0.040424 0.691557 0.068 Uiso 1 1 calc R U . . .
C4 C 0.9930(2) 0.0974(5) 0.6861(4) 0.0579(14) Uani 1 1 d . . . . .
H4 H 1.029106 0.112190 0.684619 0.069 Uiso 1 1 calc R U . . .
C5 C 0.62582(14) 0.1333(3) 0.5040(2) 0.0271(7) Uani 1 1 d . . . . .
C6 C 0.62769(17) -0.0122(4) 0.5027(3) 0.0368(8) Uani 1 1 d . . . . .
C7 C 0.5831(2) -0.0848(4) 0.4792(3) 0.0464(11) Uani 1 1 d . . . . .
H7 H 0.582474 -0.182898 0.479115 0.056 Uiso 1 1 calc R U . . .
C8 C 0.54124(18) -0.0116(5) 0.4568(3) 0.0414(11) Uani 1 1 d . . . . .
H8 H 0.511300 -0.058200 0.439435 0.050 Uiso 1 1 calc R U . . .
C9 C 0.54246(15) 0.1335(4) 0.4595(2) 0.0321(9) Uani 1 1 d . . . . .
C10 C 0.70883(15) 0.1476(4) 0.5494(2) 0.0309(8) Uani 1 1 d . . . . .
C11 C 0.71416(19) 0.0020(5) 0.5510(3) 0.0429(11) Uani 1 1 d . . . . .
H11 H 0.744975 -0.039576 0.568828 0.051 Uiso 1 1 calc R U . . .
C12 C 0.6742(2) -0.0769(4) 0.5264(3) 0.0461(12) Uani 1 1 d . . . . .
H12 H 0.677333 -0.174656 0.525139 0.055 Uiso 1 1 calc R U . . .
C13 C 0.49851(15) 0.2210(5) 0.4328(2) 0.0363(9) Uani 1 1 d . . . . .
C14 C 0.64477(15) 0.4593(5) 0.3533(2) 0.0318(9) Uani 1 1 d . . . . .
C15 C 0.55364(15) 0.3968(5) 0.6606(2) 0.0341(9) Uani 1 1 d . . . . .
C16 C 0.60244(14) 0.4853(5) 0.6471(2) 0.0302(9) Uani 1 1 d . . . . .
C17 C 0.64613(17) 0.4499(6) 0.7010(3) 0.0472(13) Uani 1 1 d . . . . .
H17A H 0.657972 0.355454 0.691061 0.071 Uiso 1 1 calc R U . . .
H17B H 0.633962 0.456699 0.753549 0.071 Uiso 1 1 calc R U . . .
H17C H 0.674628 0.514580 0.693206 0.071 Uiso 1 1 calc R U . . .
C18 C 0.64984(18) 0.6157(5) 0.3419(3) 0.0484(12) Uani 1 1 d . . . . .
H18A H 0.660515 0.634800 0.289618 0.073 Uiso 1 1 calc R U . . .
H18B H 0.675630 0.652384 0.377171 0.073 Uiso 1 1 calc R U . . .
H18C H 0.616599 0.660038 0.351761 0.073 Uiso 1 1 calc R U . . .
C19 C 0.60271(16) 0.4024(6) 0.3019(2) 0.0424(10) Uani 1 1 d . . . . .
H19A H 0.613194 0.412338 0.248713 0.064 Uiso 1 1 calc R U . . .
H19B H 0.570757 0.453771 0.310471 0.064 Uiso 1 1 calc R U . . .
H19C H 0.597120 0.304452 0.313354 0.064 Uiso 1 1 calc R U . . .
C20 C 0.73037(18) 0.4400(6) 0.2810(3) 0.0470(13) Uani 1 1 d . . . . .
H20A H 0.712260 0.432032 0.232401 0.071 Uiso 1 1 calc R U . . .
H20B H 0.762621 0.387760 0.278639 0.071 Uiso 1 1 calc R U . . .
H20C H 0.737914 0.537441 0.291282 0.071 Uiso 1 1 calc R U . . .
C21 C 0.69000(17) 0.2275(5) 0.3326(3) 0.0407(10) Uani 1 1 d . . . . .
H21A H 0.677103 0.209678 0.281260 0.061 Uiso 1 1 calc R U . . .
H21B H 0.665310 0.192265 0.369929 0.061 Uiso 1 1 calc R U . . .
H21C H 0.723149 0.180953 0.339461 0.061 Uiso 1 1 calc R U . . .
C22 C 0.56559(18) 0.2464(5) 0.6786(3) 0.0459(11) Uani 1 1 d . . . . .
H22A H 0.534156 0.191214 0.673843 0.069 Uiso 1 1 calc R U . . .
H22B H 0.578736 0.239322 0.730650 0.069 Uiso 1 1 calc R U . . .
H22C H 0.591558 0.211901 0.643063 0.069 Uiso 1 1 calc R U . . .
C23 C 0.51850(17) 0.4571(6) 0.7228(3) 0.0468(13) Uani 1 1 d . . . . .
H23A H 0.505100 0.546746 0.706132 0.070 Uiso 1 1 calc R U . . .
H23B H 0.538260 0.469140 0.769707 0.070 Uiso 1 1 calc R U . . .
H23C H 0.489774 0.393725 0.732073 0.070 Uiso 1 1 calc R U . . .
C24 C 0.59164(18) 0.6406(5) 0.6500(3) 0.0460(12) Uani 1 1 d . . . . .
H24A H 0.621197 0.691045 0.629440 0.069 Uiso 1 1 calc R U . . .
H24B H 0.585793 0.668753 0.702757 0.069 Uiso 1 1 calc R U . . .
H24C H 0.560999 0.661427 0.619684 0.069 Uiso 1 1 calc R U . . .
C25 C 0.40145(18) 0.4747(6) 0.6012(2) 0.0421(11) Uani 1 1 d . . . . .
H25 H 0.419068 0.559344 0.609570 0.051 Uiso 1 1 calc R U . . .
C26 C 0.40480(16) 0.2390(6) 0.5809(3) 0.0474(11) Uani 1 1 d . . . . .
H26 H 0.424198 0.156567 0.574790 0.057 Uiso 1 1 calc R U . . .
C27 C 0.35144(18) 0.2334(7) 0.5775(4) 0.0665(16) Uani 1 1 d . . . . .
H27 H 0.334358 0.147980 0.569233 0.080 Uiso 1 1 calc R U . . .
C28 C 0.32333(18) 0.3551(8) 0.5865(3) 0.0642(18) Uani 1 1 d . . . . .
H28 H 0.286820 0.353335 0.584431 0.077 Uiso 1 1 calc R U . . .
C29 C 0.34870(19) 0.4767(7) 0.5984(3) 0.0532(14) Uani 1 1 d . . . . .
H29 H 0.330274 0.560680 0.604606 0.064 Uiso 1 1 calc R U . . .
C30 C 0.84266(16) 0.2100(5) 0.4159(3) 0.0386(9) Uani 1 1 d . . . . .
H30 H 0.821243 0.130505 0.416021 0.046 Uiso 1 1 calc R U . . .
C31 C 0.89565(17) 0.1915(5) 0.4181(3) 0.0452(10) Uani 1 1 d . . . . .
H31 H 0.910033 0.101324 0.418625 0.054 Uiso 1 1 calc R U . . .
C32 C 0.92656(15) 0.3049(6) 0.4193(3) 0.0471(12) Uani 1 1 d . . . . .
H32 H 0.962855 0.294733 0.422010 0.056 Uiso 1 1 calc R U . . .
C33 C 0.90462(19) 0.4359(5) 0.4167(3) 0.0438(11) Uani 1 1 d . . . . .
H33 H 0.925387 0.516646 0.416853 0.053 Uiso 1 1 calc R U . . .
C34 C 0.85136(18) 0.4446(5) 0.4138(2) 0.0369(10) Uani 1 1 d . . . . .
H34 H 0.836056 0.533654 0.411657 0.044 Uiso 1 1 calc R U . . .
C35 C 0.33809(19) 0.1689(5) 0.3644(3) 0.0481(11) Uani 1 1 d . . . . .
H35 H 0.359658 0.210139 0.401610 0.058 Uiso 1 1 calc R U . . .
C36 C 0.25384(19) 0.1116(5) 0.3185(3) 0.0522(12) Uani 1 1 d . . . . .
H36 H 0.217479 0.114623 0.323566 0.063 Uiso 1 1 calc R U . . .
C37 C 0.2757(2) 0.0450(5) 0.2573(3) 0.0519(13) Uani 1 1 d . . . . .
H37 H 0.254460 0.001036 0.220690 0.062 Uiso 1 1 calc R U . . .
C38 C 0.3286(2) 0.0422(6) 0.2492(3) 0.0520(13) Uani 1 1 d . . . . .
H38 H 0.343699 -0.002331 0.206579 0.062 Uiso 1 1 calc R U . . .
C39 C 0.35937(18) 0.1044(6) 0.3032(3) 0.0482(11) Uani 1 1 d . . . . .
H39 H 0.395710 0.102316 0.297571 0.058 Uiso 1 1 calc R U . . .
C40 C 0.9100(2) 0.1281(6) 0.6308(3) 0.0513(12) Uani 1 1 d . . . . .
H40 H 0.888550 0.164837 0.592137 0.062 Uiso 1 1 calc R U . . .
C41 C 0.9197(2) 0.0025(6) 0.7478(3) 0.0549(13) Uani 1 1 d . . . . .
H41 H 0.904918 -0.049395 0.788135 0.066 Uiso 1 1 calc R U . . .
C42 C 0.9720(2) 0.0267(6) 0.7458(3) 0.0560(14) Uani 1 1 d . . . . .
H42 H 0.993377 -0.005741 0.785791 0.067 Uiso 1 1 calc R U . . .

loop_
_atom_site_aniso_label
_atom_site_aniso_U_11
_atom_site_aniso_U_22
_atom_site_aniso_U_33
_atom_site_aniso_U_23
_atom_site_aniso_U_13
_atom_site_aniso_U_12
V1 0.0145(3) 0.0221(3) 0.0259(3) 0.0000(3) -0.0019(2) 0.0007(2)
V2 0.0143(3) 0.0193(3) 0.0264(3) -0.0003(2) -0.0012(2) 0.00005(19)
O1 0.0193(12) 0.0409(15) 0.0346(14) -0.0075(12) -0.0043(10) -0.0032(11)
O2 0.0140(11) 0.0317(16) 0.0222(13) -0.0049(10) 0.0001(10) 0.0037(8)
O3 0.0175(12) 0.0280(15) 0.0229(13) 0.0044(10) 0.0001(10) 0.0007(9)
O4 0.0174(12) 0.0386(14) 0.0259(13) 0.0010(12) 0.0001(10) 0.0014(11)
O5 0.0182(12) 0.0369(14) 0.0318(14) 0.0008(11) -0.0031(10) 0.0024(10)
O6 0.0270(15) 0.069(2) 0.063(2) -0.0243(18) -0.0034(14) -0.0212(14)
O7 0.0244(13) 0.0274(13) 0.0465(16) -0.0037(12) -0.0031(11) -0.0015(11)
O8 0.0163(12) 0.0425(15) 0.0286(14) -0.0022(12) 0.0028(10) -0.0025(11)
O9 0.0229(13) 0.0312(14) 0.0484(17) 0.0007(13) 0.0007(12) 0.0058(11)
O10 0.0279(15) 0.059(2) 0.062(2) 0.0206(17) -0.0085(14) 0.0127(14)
N1 0.0217(15) 0.050(2) 0.0327(18) 0.0027(15) 0.0034(13) 0.0011(14)
N2 0.0217(14) 0.0216(14) 0.0302(16) 0.0034(12) 0.0056(12) 0.0019(11)
N3 0.062(3) 0.058(3) 0.096(4) 0.006(3) -0.007(3) 0.010(2)
N4 0.0238(14) 0.0245(14) 0.0268(15) -0.0040(12) 0.0044(12) -0.0061(12)
N6 0.0225(15) 0.044(2) 0.0280(16) -0.0036(14) 0.0027(12) -0.0002(13)
N7 0.069(3) 0.059(3) 0.085(4) -0.016(3) -0.001(3) -0.002(2)
C1 0.0216(18) 0.054(3) 0.0239(18) 0.0026(17) -0.0013(14) 0.0002(18)
C2 0.0227(16) 0.046(2) 0.0323(19) 0.0098(17) 0.0018(15) 0.0096(17)
C3 0.037(2) 0.074(4) 0.058(3) -0.023(3) -0.001(2) 0.006(2)
C4 0.038(3) 0.045(3) 0.091(4) 0.010(3) -0.014(3) 0.002(2)
C5 0.0317(17) 0.0209(15) 0.0287(16) 0.0010(17) 0.0072(13) 0.0011(14)
C6 0.050(2) 0.0208(16) 0.0393(18) -0.0020(18) 0.0114(15) -0.0013(17)
C7 0.071(3) 0.0206(17) 0.047(3) -0.0060(19) 0.010(2) -0.014(2)
C8 0.049(3) 0.030(2) 0.045(3) -0.0076(18) 0.005(2) -0.020(2)
C9 0.031(2) 0.033(2) 0.033(2) -0.0077(16) 0.0073(16) -0.0146(16)
C10 0.0301(19) 0.033(2) 0.0297(18) 0.0077(15) 0.0079(15) 0.0098(16)
C11 0.047(2) 0.033(2) 0.048(3) 0.0090(19) 0.009(2) 0.020(2)
C12 0.061(3) 0.0216(18) 0.056(3) 0.0042(19) 0.012(2) 0.011(2)
C13 0.0251(18) 0.050(2) 0.034(2) -0.0140(18) 0.0038(16) -0.0097(18)
C14 0.022(2) 0.049(3) 0.024(2) 0.0123(16) 0.0021(16) -0.0019(16)
C15 0.0248(19) 0.054(3) 0.0235(18) -0.0004(18) -0.0002(15) 0.0045(19)
C16 0.0187(19) 0.049(2) 0.0230(19) -0.0107(17) -0.0024(14) 0.0061(17)
C17 0.027(2) 0.089(4) 0.026(2) -0.011(2) -0.0037(17) 0.006(2)
C18 0.039(2) 0.051(3) 0.055(3) 0.027(2) 0.007(2) 0.006(2)
C19 0.028(2) 0.073(3) 0.0263(19) 0.004(2) -0.0053(16) 0.002(2)
C20 0.027(2) 0.084(4) 0.029(2) 0.012(2) 0.0063(18) 0.001(2)
C21 0.035(2) 0.053(3) 0.035(2) -0.013(2) 0.0001(18) 0.0028(19)
C22 0.042(2) 0.056(3) 0.039(2) 0.012(2) 0.0080(18) 0.006(2)
C23 0.029(2) 0.081(4) 0.030(2) -0.009(2) 0.0027(18) 0.008(2)
C24 0.036(2) 0.051(3) 0.051(3) -0.032(2) 0.0000(19) 0.003(2)
C25 0.034(2) 0.068(3) 0.0240(19) 0.002(2) 0.0037(16) 0.013(2)
C26 0.026(2) 0.059(3) 0.057(3) 0.006(2) 0.001(2) -0.003(2)
C27 0.030(2) 0.102(5) 0.068(4) 0.012(3) 0.000(2) -0.023(3)
C28 0.023(2) 0.128(6) 0.042(3) 0.014(3) 0.0034(19) 0.012(3)
C29 0.035(2) 0.099(4) 0.025(2) 0.005(2) 0.0024(18) 0.027(3)
C30 0.0297(19) 0.043(2) 0.043(2) 0.0020(19) 0.0011(18) 0.0031(18)
C31 0.029(2) 0.059(3) 0.048(2) -0.003(2) -0.0034(19) 0.009(2)
C32 0.0210(18) 0.083(4) 0.037(2) -0.008(2) -0.0014(17) 0.006(2)
C33 0.036(2) 0.063(3) 0.032(2) -0.010(2) 0.0017(19) -0.019(2)
C34 0.038(2) 0.045(2) 0.028(2) -0.0070(17) 0.0022(18) -0.0054(17)
C35 0.042(2) 0.039(2) 0.063(3) -0.001(2) -0.009(2) -0.007(2)
C36 0.034(2) 0.049(3) 0.074(3) -0.010(3) 0.002(2) -0.003(2)
C37 0.045(3) 0.056(3) 0.055(3) 0.000(2) -0.010(3) -0.008(2)
C38 0.051(3) 0.065(4) 0.041(3) 0.005(2) 0.004(2) 0.001(2)
C39 0.034(2) 0.057(3) 0.054(3) 0.012(2) -0.002(2) -0.008(2)
C40 0.043(3) 0.053(3) 0.057(3) -0.013(2) -0.011(2) 0.013(2)
C41 0.053(3) 0.061(3) 0.050(3) -0.006(3) 0.010(3) 0.005(3)
C42 0.052(3) 0.058(3) 0.058(3) -0.006(3) -0.011(3) 0.014(3)

loop_
_atom_type_symbol
_atom_type_description
_atom_type_scat_dispersion_real
_atom_type_scat_dispersion_imag
_atom_type_scat_source
C C 0.0181 0.0091 'International Tables Vol C Tables 4.2.6.8 and 6.1.1.4'
H H 0.0000 0.0000 'International Tables Vol C Tables 4.2.6.8 and 6.1.1.4'
N N 0.0311 0.0180 'International Tables Vol C Tables 4.2.6.8 and 6.1.1.4'
O O 0.0492 0.0322 'International Tables Vol C Tables 4.2.6.8 and 6.1.1.4'
V V 0.0687 2.1097 'International Tables Vol C Tables 4.2.6.8 and 6.1.1.4'

loop_
_citation_id
_citation_doi
_citation_year
1 10.26434/chemrxiv-2025-ksrvb 2025

loop_
_geom_angle_atom_site_label_1
_geom_angle_atom_site_label_2
_geom_angle_atom_site_label_3
_geom_angle
_geom_angle_site_symmetry_1
_geom_angle_site_symmetry_3
_geom_angle_publ_flag
O7 V1 O2 109.18(12) . . ?
O7 V1 O3 99.11(13) . . ?
O2 V1 O3 78.20(10) . . ?
O7 V1 O1 94.67(13) . . ?
O2 V1 O1 153.63(11) . . ?
O3 V1 O1 109.71(11) . . ?
O7 V1 N4 163.11(14) . . ?
O2 V1 N4 86.23(10) . . ?
O3 V1 N4 76.78(10) . . ?
O1 V1 N4 71.89(11) . . ?
O7 V1 V2 106.88(10) . . ?
O2 V1 V2 39.61(7) . . ?
O3 V1 V2 38.63(8) . . ?
O1 V1 V2 143.16(8) . . ?
N4 V1 V2 80.34(7) . . ?
O9 V2 O3 110.10(13) . . ?
O9 V2 O2 99.15(12) . . ?
O3 V2 O2 78.59(10) . . ?
O9 V2 O5 95.18(13) . . ?
O3 V2 O5 152.62(11) . . ?
O2 V2 O5 108.36(11) . . ?
O9 V2 N2 164.28(14) . . ?
O3 V2 N2 84.58(11) . . ?
O2 V2 N2 77.73(10) . . ?
O5 V2 N2 71.65(11) . . ?
O9 V2 V1 107.52(9) . . ?
O3 V2 V1 39.95(7) . . ?
O2 V2 V1 38.68(8) . . ?
O5 V2 V1 141.47(8) . . ?
N2 V2 V1 79.85(7) . . ?
C13 O1 V1 124.7(3) . . ?
C16 O2 V1 117.5(2) . . ?
C16 O2 V2 138.2(2) . . ?
V1 O2 V2 101.72(12) . . ?
C14 O3 V2 118.0(2) . . ?
C14 O3 V1 138.4(2) . . ?
V2 O3 V1 101.42(12) . . ?
C2 O5 V2 124.7(3) . . ?
C25 N1 C26 118.8(4) . . ?
C10 N2 C5 119.0(3) . . ?
C10 N2 V2 110.6(3) . . ?
C5 N2 V2 129.6(2) . . ?
C40 N3 C4 119.0(5) . . ?
C9 N4 C5 118.7(3) . . ?
C9 N4 V1 111.6(3) . . ?
C5 N4 V1 129.6(2) . . ?
C30 N6 C34 117.5(3) . . ?
C36 N7 C35 119.2(5) . . ?
O4 C1 C20 108.7(3) . . ?
O4 C1 C21 107.3(3) . . ?
C20 C1 C21 109.6(4) . . ?
O4 C1 C14 104.6(3) . . ?
C20 C1 C14 113.9(4) . . ?
C21 C1 C14 112.4(3) . . ?
O10 C2 O5 125.3(4) . . ?
O10 C2 C10 119.7(4) . . ?
O5 C2 C10 115.0(3) . . ?
C40 C3 C41 120.7(5) . . ?
C42 C4 N3 121.3(5) . . ?
N4 C5 N2 116.3(3) . . ?
N4 C5 C6 121.8(4) . . ?
N2 C5 C6 121.9(3) . . ?
C5 C6 C7 118.1(4) . . ?
C5 C6 C12 117.6(4) . . ?
C7 C6 C12 124.3(4) . . ?
C8 C7 C6 118.9(4) . . ?
C7 C8 C9 119.6(4) . . ?
N4 C9 C8 122.8(4) . . ?
N4 C9 C13 114.7(3) . . ?
C8 C9 C13 122.5(4) . . ?
N2 C10 C11 123.2(4) . . ?
N2 C10 C2 114.7(3) . . ?
C11 C10 C2 122.1(4) . . ?
C12 C11 C10 118.5(4) . . ?
C11 C12 C6 119.7(4) . . ?
O6 C13 O1 125.7(4) . . ?
O6 C13 C9 119.6(4) . . ?
O1 C13 C9 114.8(3) . . ?
O3 C14 C19 108.3(3) . . ?
O3 C14 C18 106.8(3) . . ?
C19 C14 C18 109.9(4) . . ?
O3 C14 C1 106.0(3) . . ?
C19 C14 C1 112.9(4) . . ?
C18 C14 C1 112.5(3) . . ?
O8 C15 C22 107.8(4) . . ?
O8 C15 C23 108.5(3) . . ?
C22 C15 C23 109.6(4) . . ?
O8 C15 C16 104.8(3) . . ?
C22 C15 C16 113.2(3) . . ?
C23 C15 C16 112.7(4) . . ?
O2 C16 C17 108.3(3) . . ?
O2 C16 C24 108.6(3) . . ?
C17 C16 C24 109.8(4) . . ?
O2 C16 C15 104.0(3) . . ?
C17 C16 C15 113.1(4) . . ?
C24 C16 C15 112.8(3) . . ?
N1 C25 C29 123.2(5) . . ?
N1 C26 C27 121.0(5) . . ?
C26 C27 C28 119.0(6) . . ?
C29 C28 C27 119.5(4) . . ?
C28 C29 C25 118.4(5) . . ?
N6 C30 C31 123.1(4) . . ?
C32 C31 C30 118.8(4) . . ?
C31 C32 C33 119.5(4) . . ?
C34 C33 C32 117.8(4) . . ?
N6 C34 C33 123.4(4) . . ?
C39 C35 N7 120.2(5) . . ?
C37 C36 N7 120.1(5) . . ?
C36 C37 C38 120.1(5) . . ?
C39 C38 C37 119.8(5) . . ?
C35 C39 C38 120.6(5) . . ?
C3 C40 N3 119.9(5) . . ?
C42 C41 C3 119.1(6) . . ?
C4 C42 C41 119.8(5) . . ?

loop_
_geom_bond_atom_site_label_1
_geom_bond_atom_site_label_2
_geom_bond_distance
_geom_bond_site_symmetry_2
_geom_bond_publ_flag
V1 O7 1.586(3) . ?
V1 O2 1.954(3) . ?
V1 O3 2.005(3) . ?
V1 O1 2.019(3) . ?
V1 N4 2.378(3) . ?
V1 V2 3.0609(7) . ?
V2 O9 1.588(3) . ?
V2 O3 1.950(3) . ?
V2 O2 1.993(3) . ?
V2 O5 2.023(2) . ?
V2 N2 2.378(3) . ?
O1 C13 1.304(5) . ?
O2 C16 1.440(4) . ?
O3 C14 1.431(5) . ?
O4 C1 1.456(5) . ?
O5 C2 1.281(5) . ?
O6 C13 1.224(5) . ?
O8 C15 1.457(5) . ?
O10 C2 1.237(5) . ?
N1 C25 1.342(6) . ?
N1 C26 1.342(6) . ?
N2 C10 1.318(5) . ?
N2 C5 1.357(5) . ?
N3 C40 1.381(8) . ?
N3 C4 1.387(7) . ?
N4 C9 1.325(5) . ?
N4 C5 1.354(5) . ?
N6 C30 1.333(5) . ?
N6 C34 1.337(5) . ?
N7 C36 1.391(7) . ?
N7 C35 1.392(7) . ?
C1 C20 1.513(6) . ?
C1 C21 1.524(7) . ?
C1 C14 1.554(5) . ?
C2 C10 1.499(6) . ?
C3 C40 1.375(8) . ?
C3 C41 1.393(8) . ?
C4 C42 1.369(8) . ?
C5 C6 1.410(5) . ?
C6 C7 1.418(7) . ?
C6 C12 1.425(7) . ?
C7 C8 1.356(7) . ?
C8 C9 1.406(6) . ?
C9 C13 1.498(6) . ?
C10 C11 1.416(6) . ?
C11 C12 1.360(8) . ?
C14 C19 1.523(6) . ?
C14 C18 1.534(7) . ?
C15 C22 1.522(7) . ?
C15 C23 1.541(6) . ?
C15 C16 1.549(6) . ?
C16 C17 1.519(6) . ?
C16 C24 1.530(7) . ?
C25 C29 1.372(7) . ?
C26 C27 1.390(6) . ?
C27 C28 1.395(10) . ?
C28 C29 1.365(10) . ?
C30 C31 1.390(6) . ?
C31 C32 1.360(7) . ?
C32 C33 1.391(7) . ?
C33 C34 1.388(7) . ?
C35 C39 1.364(8) . ?
C36 C37 1.378(8) . ?
C37 C38 1.382(8) . ?
C38 C39 1.381(8) . ?
C41 C42 1.381(8) . ?
